data_4077347
loop_
_publ_author_name
'Burlakov, V. V.'
'Arndt, P.'
'Baumann, W.'
'Spannenberg, A.'
'Rosenthal, U.'
'Letov, A. V.'
'Lyssenko, K. A.'
'Korlyukov, A. A.'
'Strunkina, L. I.'
'Minacheva, M. Kh.'
'Shur, V. B.'

_publ_section_title
;
 Synthesis and X-ray Crystal Structure Determination of New Zwitterionic
 Complexes of Titanocene
;
_journal_issue 19
_journal_name_full Organometallics
_journal_page_first 4072
_journal_paper_doi 10.1021/om0103052
_journal_volume 20
_journal_year 2001
_chemical_formula_moiety 'C34 H21 B F15 Ti'
_chemical_formula_sum 'C34 H21 B F15 Ti'
_chemical_formula_weight 773.22
_chemical_name_systematic
; 
 ? 
;
_space_group_IT_number 13
_symmetry_cell_setting monoclinic
_symmetry_space_group_name_Hall '-P 2yc'
_symmetry_space_group_name_H-M 'P 1 2/c 1'
_atom_sites_solution_hydrogens geom
_atom_sites_solution_primary direct
_atom_sites_solution_secondary difmap
_audit_creation_method SHELXL-97
_cell_angle_alpha 90.00
_cell_angle_beta 100.52(3)
_cell_angle_gamma 90.00
_cell_formula_units_Z 4
_cell_length_a 14.007(3)
_cell_length_b 11.252(2)
_cell_length_c 20.389(4)
_cell_measurement_reflns_used 5000
_cell_measurement_temperature 200(2)
_cell_measurement_theta_max 20
_cell_measurement_theta_min 4
_cell_volume 3159.4(11)
_computing_cell_refinement STOE-CELL
_computing_data_collection STOE-EXPOSE
_computing_data_reduction STOE-INTEGRATE
_computing_molecular_graphics XP
_computing_publication_material SHELXL-93
_computing_structure_refinement 'SHELXL-93 (Sheldrick, 1993)'
_computing_structure_solution 'SHELXS-86 (Sheldrick, 1990)'
_diffrn_ambient_temperature 200(2)
_diffrn_measured_fraction_theta_full 0.946
_diffrn_measured_fraction_theta_max 0.946
_diffrn_measurement_device STOE-IPDS
_diffrn_measurement_method 'laser scanned imaging plate'
_diffrn_radiation_monochromator graphite
_diffrn_radiation_source 'fine-focus sealed tube'
_diffrn_radiation_type MoK\a
_diffrn_radiation_wavelength 0.71073
_diffrn_reflns_av_R_equivalents 0.0262
_diffrn_reflns_av_sigmaI/netI 0.0559
_diffrn_reflns_limit_h_max 14
_diffrn_reflns_limit_h_min -15
_diffrn_reflns_limit_k_max 12
_diffrn_reflns_limit_k_min -12
_diffrn_reflns_limit_l_max 21
_diffrn_reflns_limit_l_min 0
_diffrn_reflns_number 7424
_diffrn_reflns_theta_full 22.51
_diffrn_reflns_theta_max 22.51
_diffrn_reflns_theta_min 1.81
_diffrn_standards_interval_time 360
_diffrn_standards_number 50-200
_exptl_absorpt_coefficient_mu 0.385
_exptl_absorpt_correction_type none
_exptl_crystal_colour 'dark blue'
_exptl_crystal_density_diffrn 1.626
_exptl_crystal_description prism
_exptl_crystal_F_000 1548
_exptl_crystal_size_max 0.5
_exptl_crystal_size_mid 0.4
_exptl_crystal_size_min 0.3
_refine_diff_density_max 0.278
_refine_diff_density_min -0.280
_refine_diff_density_rms 0.050
_refine_ls_extinction_method none
_refine_ls_goodness_of_fit_ref 0.935
_refine_ls_hydrogen_treatment mixed
_refine_ls_matrix_type full
_refine_ls_number_parameters 464
_refine_ls_number_reflns 3913
_refine_ls_number_restraints 0
_refine_ls_restrained_S_all 0.935
_refine_ls_R_factor_all 0.0532
_refine_ls_R_factor_gt 0.0373
_refine_ls_shift/su_max 0.000
_refine_ls_shift/su_mean 0.000
_refine_ls_structure_factor_coef Fsqd
_refine_ls_weighting_details 'calc w=1/[\s^2^(Fo^2^)+(0.0478P)^2^+0.0000P] where P=(Fo^2^+2Fc^2^)/3'
_refine_ls_weighting_scheme calc
_refine_ls_wR_factor_gt 0.0830
_refine_ls_wR_factor_ref 0.0869
_reflns_number_gt 2931
_reflns_number_total 3913
_reflns_threshold_expression >2sigma(I)
_cod_data_source_file om0103052.cif
_cod_data_source_block sample3
_cod_depositor_comments
;
The following automatic conversions were performed:

'_symmetry_cell_setting' value 'Monoclinic' changed to 'monoclinic'
according to /home/saulius/struct/CIF-dictionaries/cif_core.dic
dictionary named 'cif_core.dic' version 2.4.2 from 2011-04-26.

Automatic conversion script
Id: cif_fix_values 1715 2011-07-08 13:25:40Z adriana 
;
_cod_original_sg_symbol_H-M P2(1)/c
_cod_database_code 4077347

loop_
_symmetry_equiv_pos_as_xyz
'x, y, z'
'-x, y, -z+1/2'
'-x, -y, -z'
'x, -y, z-1/2'

loop_
_atom_site_label
_atom_site_type_symbol
_atom_site_fract_x
_atom_site_fract_y
_atom_site_fract_z
_atom_site_U_iso_or_equiv
_atom_site_adp_type
_atom_site_occupancy
_atom_site_symmetry_multiplicity
_atom_site_calc_flag
_atom_site_refinement_flags
Ti1 Ti 0.82569(4) -0.27310(4) 0.05710(3) 0.03160(18) Uani 1 1 d .
B1 B 0.7816(2) 0.0251(3) 0.05204(17) 0.0252(8) Uani 1 1 d .
C1 C 0.7753(2) -0.0976(2) 0.00963(14) 0.0265(7) Uani 1 1 d .
C2 C 0.8454(2) -0.1429(2) -0.02685(16) 0.0354(8) Uani 1 1 d .
H2 H 0.9051 -0.1083 -0.0289 0.043 Uiso 1 1 calc R
C3 C 0.8090(2) -0.2490(2) -0.05939(16) 0.0401(8) Uani 1 1 d .
H3 H 0.8414 -0.2970 -0.0853 0.048 Uiso 1 1 calc R
C4 C 0.7150(2) -0.2694(2) -0.04566(15) 0.0331(8) Uani 1 1 d .
C5 C 0.6944(2) -0.1762(2) -0.00431(15) 0.0300(7) Uani 1 1 d .
H5 H 0.6367 -0.1672 0.0115 0.036 Uiso 1 1 calc R
C6 C 0.8252(2) -0.4377(2) 0.13329(18) 0.0394(8) Uani 1 1 d .
C7 C 0.7898(3) -0.4775(2) 0.06815(18) 0.0420(9) Uani 1 1 d .
H7 H 0.7278 -0.5071 0.0529 0.050 Uiso 1 1 calc R
C8 C 0.8636(3) -0.4654(3) 0.0290(2) 0.0525(10) Uani 1 1 d .
H8 H 0.8582 -0.4865 -0.0156 0.063 Uiso 1 1 calc R
C9 C 0.9450(3) -0.4165(3) 0.0692(2) 0.0554(11) Uani 1 1 d .
H9 H 1.0039 -0.3989 0.0564 0.066 Uiso 1 1 calc R
C10 C 0.9216(2) -0.3985(3) 0.1332(2) 0.0468(10) Uani 1 1 d .
H10 H 0.9631 -0.3659 0.1696 0.056 Uiso 1 1 calc R
C21 C 0.71880(19) 0.0185(2) 0.11415(15) 0.0262(7) Uani 1 1 d .
C22 C 0.7181(2) -0.0802(2) 0.15442(16) 0.0328(8) Uani 1 1 d .
C23 C 0.6777(2) -0.0870(3) 0.21106(17) 0.0396(8) Uani 1 1 d .
C24 C 0.6341(2) 0.0113(3) 0.23172(17) 0.0429(9) Uani 1 1 d .
C25 C 0.6316(2) 0.1134(3) 0.19455(17) 0.0413(8) Uani 1 1 d .
C26 C 0.6733(2) 0.1155(2) 0.13854(16) 0.0331(8) Uani 1 1 d .
C27 C 0.7393(2) 0.1235(2) -0.00611(14) 0.0270(7) Uani 1 1 d .
C28 C 0.6409(2) 0.1384(2) -0.02863(16) 0.0331(8) Uani 1 1 d .
C29 C 0.6015(2) 0.2141(3) -0.07956(16) 0.0380(8) Uani 1 1 d .
C30 C 0.6613(3) 0.2792(3) -0.11181(16) 0.0397(8) Uani 1 1 d .
C31 C 0.7594(3) 0.2656(3) -0.09394(16) 0.0405(8) Uani 1 1 d .
C32 C 0.7959(2) 0.1878(2) -0.04287(16) 0.0331(8) Uani 1 1 d .
C33 C 0.8907(2) 0.0557(2) 0.09399(15) 0.0269(7) Uani 1 1 d .
C34 C 0.9584(2) -0.0286(2) 0.12259(17) 0.0348(8) Uani 1 1 d .
C35 C 1.0439(2) -0.0070(3) 0.16465(17) 0.0416(9) Uani 1 1 d .
C36 C 1.0679(2) 0.1093(3) 0.18211(17) 0.0419(8) Uani 1 1 d .
C37 C 1.0055(2) 0.1981(2) 0.15568(16) 0.0361(8) Uani 1 1 d .
C38 C 0.9204(2) 0.1702(2) 0.11416(16) 0.0305(7) Uani 1 1 d .
C39 C 0.6468(2) -0.3670(3) -0.07703(17) 0.0431(9) Uani 1 1 d .
H39 H 0.6830 -0.4421 -0.0724 0.052 Uiso 1 1 calc R
C40 C 0.6162(3) -0.3410(3) -0.15083(19) 0.0621(11) Uani 1 1 d .
H40A H 0.5738 -0.4029 -0.1714 0.093 Uiso 1 1 calc R
H40B H 0.6726 -0.3375 -0.1713 0.093 Uiso 1 1 calc R
H40C H 0.5827 -0.2663 -0.1566 0.093 Uiso 1 1 calc R
C41 C 0.5588(3) -0.3817(3) -0.0437(2) 0.0611(11) Uani 1 1 d .
H33A H 0.5205 -0.4476 -0.0634 0.092 Uiso 1 1 calc R
H33B H 0.5204 -0.3105 -0.0497 0.092 Uiso 1 1 calc R
H33C H 0.5800 -0.3961 0.0031 0.092 Uiso 1 1 calc R
C42 C 0.7745(2) -0.4417(3) 0.19245(18) 0.0456(9) Uani 1 1 d .
H42 H 0.7872 -0.3662 0.2164 0.055 Uiso 1 1 calc R
C43 C 0.8185(3) -0.5417(3) 0.2402(2) 0.0736(13) Uani 1 1 d .
H43A H 0.7900 -0.5400 0.2796 0.110 Uiso 1 1 calc R
H43B H 0.8874 -0.5303 0.2524 0.110 Uiso 1 1 calc R
H43C H 0.8056 -0.6172 0.2184 0.110 Uiso 1 1 calc R
C44 C 0.6651(3) -0.4565(3) 0.17400(19) 0.0564(10) Uani 1 1 d .
H44A H 0.6372 -0.4518 0.2136 0.085 Uiso 1 1 calc R
H44B H 0.6504 -0.5324 0.1531 0.085 Uiso 1 1 calc R
H44C H 0.6387 -0.3946 0.1437 0.085 Uiso 1 1 calc R
F22 F 0.76558(14) -0.18416(14) 0.14053(9) 0.0513(5) Uani 1 1 d .
F23 F 0.68298(16) -0.18826(16) 0.24721(10) 0.0636(6) Uani 1 1 d .
F24 F 0.59680(15) 0.00864(19) 0.28869(10) 0.0663(6) Uani 1 1 d .
F25 F 0.58991(17) 0.21205(18) 0.21430(11) 0.0688(6) Uani 1 1 d .
F26 F 0.66859(14) 0.22155(14) 0.10605(9) 0.0489(5) Uani 1 1 d .
F28 F 0.57610(12) 0.07649(16) 0.00020(9) 0.0489(5) Uani 1 1 d .
F29 F 0.50418(14) 0.22362(18) -0.09815(10) 0.0621(6) Uani 1 1 d .
F30 F 0.62487(16) 0.35530(15) -0.16141(9) 0.0587(6) Uani 1 1 d .
F31 F 0.82035(15) 0.32800(17) -0.12587(10) 0.0628(6) Uani 1 1 d .
F32 F 0.89393(13) 0.17701(16) -0.02980(10) 0.0524(5) Uani 1 1 d .
F34 F 0.94084(13) -0.14926(14) 0.11050(10) 0.0534(5) Uani 1 1 d .
F35 F 1.10351(14) -0.09574(16) 0.18976(12) 0.0699(7) Uani 1 1 d .
F36 F 1.15171(14) 0.13486(17) 0.22301(11) 0.0648(6) Uani 1 1 d .
F37 F 1.02836(14) 0.31165(15) 0.17138(11) 0.0631(6) Uani 1 1 d .
F38 F 0.86248(13) 0.26288(14) 0.09328(10) 0.0528(5) Uani 1 1 d .

loop_
_atom_site_aniso_label
_atom_site_aniso_U_11
_atom_site_aniso_U_22
_atom_site_aniso_U_33
_atom_site_aniso_U_23
_atom_site_aniso_U_13
_atom_site_aniso_U_12
Ti1 0.0336(3) 0.0193(3) 0.0421(4) 0.0010(2) 0.0075(3) 0.0028(2)
B1 0.0242(18) 0.0168(17) 0.035(2) -0.0001(14) 0.0051(16) 0.0026(13)
C1 0.0297(17) 0.0210(15) 0.029(2) 0.0049(12) 0.0072(14) 0.0021(13)
C2 0.0416(19) 0.0260(16) 0.043(2) 0.0027(14) 0.0201(17) 0.0005(14)
C3 0.056(2) 0.0270(18) 0.043(2) -0.0036(14) 0.0244(18) 0.0009(15)
C4 0.0438(19) 0.0220(15) 0.035(2) -0.0019(14) 0.0109(16) -0.0011(13)
C5 0.0315(17) 0.0258(15) 0.033(2) 0.0028(13) 0.0078(15) -0.0024(13)
C6 0.046(2) 0.0188(16) 0.049(3) 0.0118(15) -0.0019(18) 0.0079(14)
C7 0.050(2) 0.0172(16) 0.057(3) 0.0033(15) 0.006(2) 0.0024(14)
C8 0.067(3) 0.0219(17) 0.074(3) -0.0005(17) 0.027(2) 0.0110(17)
C9 0.041(2) 0.0329(19) 0.095(4) 0.012(2) 0.020(2) 0.0154(17)
C10 0.035(2) 0.0259(18) 0.072(3) 0.0120(16) -0.0106(19) 0.0064(14)
C21 0.0207(16) 0.0267(16) 0.030(2) -0.0009(13) 0.0023(14) 0.0021(12)
C22 0.0368(18) 0.0268(17) 0.035(2) 0.0006(14) 0.0075(16) 0.0066(14)
C23 0.050(2) 0.0380(19) 0.032(2) 0.0098(16) 0.0103(17) 0.0018(16)
C24 0.037(2) 0.060(2) 0.033(2) -0.0017(17) 0.0125(17) 0.0011(17)
C25 0.039(2) 0.047(2) 0.039(2) -0.0049(16) 0.0107(17) 0.0161(15)
C26 0.0346(18) 0.0307(18) 0.034(2) 0.0004(14) 0.0054(16) 0.0052(13)
C27 0.0337(19) 0.0179(14) 0.030(2) -0.0026(12) 0.0067(15) 0.0019(12)
C28 0.037(2) 0.0249(16) 0.036(2) -0.0008(14) 0.0048(16) -0.0020(14)
C29 0.039(2) 0.0351(18) 0.038(2) -0.0010(16) 0.0007(17) 0.0120(15)
C30 0.063(2) 0.0253(16) 0.029(2) 0.0028(15) 0.0028(18) 0.0121(16)
C31 0.061(2) 0.0288(17) 0.035(2) 0.0040(15) 0.0192(19) -0.0023(16)
C32 0.0345(19) 0.0312(17) 0.034(2) 0.0005(14) 0.0076(16) 0.0002(14)
C33 0.0274(17) 0.0271(17) 0.028(2) 0.0016(13) 0.0088(14) 0.0009(13)
C34 0.0327(18) 0.0252(17) 0.045(2) 0.0003(14) 0.0045(16) -0.0071(14)
C35 0.033(2) 0.039(2) 0.048(3) 0.0043(16) -0.0045(17) 0.0069(15)
C36 0.0299(19) 0.051(2) 0.042(2) -0.0089(16) -0.0010(17) -0.0079(16)
C37 0.038(2) 0.0301(19) 0.040(2) -0.0116(14) 0.0053(16) -0.0049(15)
C38 0.0309(18) 0.0223(16) 0.038(2) -0.0034(13) 0.0058(15) -0.0001(14)
C39 0.051(2) 0.0316(18) 0.044(3) -0.0047(15) 0.0029(18) -0.0025(15)
C40 0.077(3) 0.061(2) 0.044(3) -0.0127(18) 0.000(2) -0.004(2)
C41 0.065(3) 0.058(2) 0.058(3) -0.0046(19) 0.005(2) -0.029(2)
C42 0.062(2) 0.0249(17) 0.045(3) 0.0091(14) -0.0023(19) 0.0018(15)
C43 0.090(3) 0.056(2) 0.070(3) 0.034(2) 0.002(2) 0.010(2)
C44 0.059(3) 0.061(2) 0.051(3) 0.0040(19) 0.014(2) 0.0025(19)
F22 0.0853(15) 0.0326(10) 0.0425(13) 0.0127(8) 0.0291(11) 0.0224(9)
F23 0.0985(17) 0.0538(13) 0.0454(14) 0.0191(10) 0.0317(12) 0.0060(11)
F24 0.0753(15) 0.0907(16) 0.0415(15) 0.0033(11) 0.0333(12) 0.0153(12)
F25 0.0917(16) 0.0677(14) 0.0546(15) -0.0057(11) 0.0332(13) 0.0362(12)
F26 0.0713(13) 0.0287(10) 0.0500(13) 0.0021(9) 0.0200(10) 0.0148(9)
F28 0.0320(10) 0.0561(11) 0.0561(14) 0.0164(9) 0.0012(9) -0.0073(9)
F29 0.0474(13) 0.0765(14) 0.0557(15) 0.0136(11) -0.0087(10) 0.0172(10)
F30 0.0903(15) 0.0428(11) 0.0392(13) 0.0134(9) 0.0020(11) 0.0209(10)
F31 0.0747(15) 0.0607(13) 0.0561(15) 0.0259(10) 0.0201(12) -0.0065(11)
F32 0.0384(12) 0.0636(12) 0.0576(14) 0.0214(10) 0.0155(10) -0.0004(9)
F34 0.0484(12) 0.0255(10) 0.0761(15) 0.0069(9) -0.0157(10) -0.0004(8)
F35 0.0549(13) 0.0527(13) 0.0869(18) 0.0073(11) -0.0270(11) 0.0116(10)
F36 0.0429(12) 0.0677(13) 0.0729(17) -0.0159(11) -0.0182(11) -0.0050(10)
F37 0.0573(13) 0.0408(11) 0.0839(17) -0.0274(10) -0.0063(11) -0.0110(9)
F38 0.0504(12) 0.0243(9) 0.0746(15) -0.0124(9) -0.0127(10) 0.0064(8)

loop_
_atom_type_symbol
_atom_type_description
_atom_type_scat_dispersion_real
_atom_type_scat_dispersion_imag
_atom_type_scat_source
C C 0.0033 0.0016 'International Tables Vol C Tables 4.2.6.8 and 6.1.1.4'
H H 0.0000 0.0000 'International Tables Vol C Tables 4.2.6.8 and 6.1.1.4'
B B 0.0013 0.0007 'International Tables Vol C Tables 4.2.6.8 and 6.1.1.4'
F F 0.0171 0.0103 'International Tables Vol C Tables 4.2.6.8 and 6.1.1.4'
Ti Ti 0.2776 0.4457 'International Tables Vol C Tables 4.2.6.8 and 6.1.1.4'

loop_
_geom_angle_atom_site_label_1
_geom_angle_atom_site_label_2
_geom_angle_atom_site_label_3
_geom_angle
C1 Ti1 F34 78.83(9)
C1 Ti1 F22 78.77(8)
F34 Ti1 F22 72.27(8)
C1 Ti1 C5 36.41(10)
F34 Ti1 C5 113.55(8)
F22 Ti1 C5 80.19(9)
C1 Ti1 C9 145.42(12)
F34 Ti1 C9 86.57(11)
F22 Ti1 C9 126.24(13)
C5 Ti1 C9 151.88(14)
C1 Ti1 C2 36.50(10)
F34 Ti1 C2 78.11(10)
F22 Ti1 C2 112.83(8)
C5 Ti1 C2 59.17(11)
C9 Ti1 C2 109.95(13)
C1 Ti1 C8 140.98(13)
F34 Ti1 C8 121.26(11)
F22 Ti1 C8 136.86(10)
C5 Ti1 C8 120.17(13)
C9 Ti1 C8 34.98(12)
C2 Ti1 C8 110.14(12)
C1 Ti1 C10 155.80(11)
F34 Ti1 C10 77.18(9)
F22 Ti1 C10 90.91(11)
C5 Ti1 C10 162.64(11)
C9 Ti1 C10 35.57(13)
C2 Ti1 C10 138.13(12)
C8 Ti1 C10 58.09(14)
C1 Ti1 C3 60.10(10)
F34 Ti1 C3 110.20(10)
F22 Ti1 C3 136.34(9)
C5 Ti1 C3 58.37(11)
C9 Ti1 C3 97.16(14)
C2 Ti1 C3 35.26(10)
C8 Ti1 C3 81.01(12)
C10 Ti1 C3 132.69(13)
C1 Ti1 C4 60.12(10)
F34 Ti1 C4 135.32(8)
F22 Ti1 C4 112.55(9)
C5 Ti1 C4 35.05(10)
C9 Ti1 C4 116.88(13)
C2 Ti1 C4 58.69(11)
C8 Ti1 C4 86.58(12)
C10 Ti1 C4 143.48(11)
C3 Ti1 C4 34.83(10)
C1 Ti1 C7 146.54(11)
F34 Ti1 C7 134.26(10)
F22 Ti1 C7 104.05(10)
C5 Ti1 C7 110.43(11)
C9 Ti1 C7 58.20(12)
C2 Ti1 C7 137.87(12)
C8 Ti1 C7 35.24(11)
C10 Ti1 C7 57.12(12)
C3 Ti1 C7 102.90(11)
C4 Ti1 C7 89.16(11)
C1 Ti1 C6 155.37(11)
F34 Ti1 C6 104.41(10)
F22 Ti1 C6 79.09(9)
C5 Ti1 C6 128.08(11)
C9 Ti1 C6 58.80(13)
C2 Ti1 C6 167.84(11)
C8 Ti1 C6 58.21(13)
C10 Ti1 C6 34.77(11)
C3 Ti1 C6 136.34(11)
C4 Ti1 C6 120.23(11)
C7 Ti1 C6 34.05(11)
C1 B1 C33 114.2(2)
C1 B1 C27 102.2(2)
C33 B1 C27 114.2(2)
C1 B1 C21 112.4(2)
C33 B1 C21 100.5(2)
C27 B1 C21 113.9(2)
C5 C1 C2 105.8(2)
C5 C1 B1 126.7(2)
C2 C1 B1 127.2(2)
C5 C1 Ti1 73.57(15)
C2 C1 Ti1 73.76(15)
B1 C1 Ti1 122.3(2)
C3 C2 C1 108.8(3)
C3 C2 Ti1 74.37(17)
C1 C2 Ti1 69.75(15)
C2 C3 C4 108.2(3)
C2 C3 Ti1 70.37(19)
C4 C3 Ti1 72.94(17)
C5 C4 C3 107.3(2)
C5 C4 C39 127.6(3)
C3 C4 C39 124.8(3)
C5 C4 Ti1 69.87(17)
C3 C4 Ti1 72.23(18)
C39 C4 Ti1 128.3(2)
C4 C5 C1 109.9(3)
C4 C5 Ti1 75.08(17)
C1 C5 Ti1 70.02(16)
C7 C6 C10 105.6(3)
C7 C6 C42 127.7(3)
C10 C6 C42 126.7(3)
C7 C6 Ti1 71.23(17)
C10 C6 Ti1 69.33(17)
C42 C6 Ti1 126.44(19)
C6 C7 C8 109.5(3)
C6 C7 Ti1 74.73(17)
C8 C7 Ti1 70.52(17)
C9 C8 C7 107.9(4)
C9 C8 Ti1 71.69(18)
C7 C8 Ti1 74.24(17)
C8 C9 C10 107.3(3)
C8 C9 Ti1 73.34(18)
C10 C9 Ti1 73.33(18)
C9 C10 C6 109.7(3)
C9 C10 Ti1 71.10(19)
C6 C10 Ti1 75.90(17)
C22 C21 C26 111.2(3)
C22 C21 B1 123.3(2)
C26 C21 B1 124.8(2)
C23 C22 C21 126.3(3)
C23 C22 F22 113.9(2)
C21 C22 F22 119.7(3)
F23 C23 C24 119.8(3)
F23 C23 C22 121.0(3)
C24 C23 C22 119.2(3)
F24 C24 C23 120.6(3)
F24 C24 C25 121.0(3)
C23 C24 C25 118.4(3)
F25 C25 C24 119.5(3)
F25 C25 C26 120.5(3)
C24 C25 C26 120.1(3)
F26 C26 C25 115.4(2)
F26 C26 C21 119.7(3)
C25 C26 C21 124.9(3)
C28 C27 C32 113.0(3)
C28 C27 B1 121.7(2)
C32 C27 B1 124.8(3)
F28 C28 C29 115.8(3)
F28 C28 C27 119.9(3)
C29 C28 C27 124.3(3)
F29 C29 C30 119.9(3)
F29 C29 C28 120.3(3)
C30 C29 C28 119.8(3)
F30 C30 C31 119.6(3)
F30 C30 C29 121.2(3)
C31 C30 C29 119.2(3)
F31 C31 C30 120.3(3)
F31 C31 C32 120.6(3)
C30 C31 C32 119.1(3)
F32 C32 C31 115.2(3)
F32 C32 C27 120.3(3)
C31 C32 C27 124.5(3)
C34 C33 C38 111.3(3)
C34 C33 B1 124.9(2)
C38 C33 B1 123.1(2)
C35 C34 C33 126.6(3)
C35 C34 F34 113.0(3)
C33 C34 F34 120.4(3)
F35 C35 C34 121.5(3)
F35 C35 C36 120.1(3)
C34 C35 C36 118.4(3)
F36 C36 C37 120.7(3)
F36 C36 C35 120.5(3)
C37 C36 C35 118.8(3)
F37 C37 C38 120.6(3)
F37 C37 C36 119.6(3)
C38 C37 C36 119.8(3)
F38 C38 C37 115.2(2)
F38 C38 C33 119.7(3)
C37 C38 C33 125.1(3)
C40 C39 C4 108.7(3)
C40 C39 C41 111.0(3)
C4 C39 C41 112.8(3)
C6 C42 C44 114.0(3)
C6 C42 C43 109.5(3)
C44 C42 C43 110.3(3)
C22 F22 Ti1 140.97(16)
C34 F34 Ti1 140.77(16)

loop_
_geom_bond_atom_site_label_1
_geom_bond_atom_site_label_2
_geom_bond_distance
Ti1 C1 2.255(3)
Ti1 F34 2.2556(18)
Ti1 F22 2.2643(18)
Ti1 C5 2.302(3)
Ti1 C9 2.304(3)
Ti1 C2 2.308(3)
Ti1 C8 2.325(3)
Ti1 C10 2.333(3)
Ti1 C3 2.360(3)
Ti1 C4 2.369(3)
Ti1 C7 2.373(3)
Ti1 C6 2.418(3)
B1 C1 1.623(4)
B1 C33 1.646(4)
B1 C27 1.651(4)
B1 C21 1.670(4)
C1 C5 1.424(4)
C1 C2 1.430(4)
C2 C3 1.415(4)
C3 C4 1.415(4)
C4 C5 1.408(4)
C4 C39 1.518(4)
C6 C7 1.403(5)
C6 C10 1.422(4)
C6 C42 1.508(5)
C7 C8 1.423(5)
C8 C9 1.391(5)
C9 C10 1.416(5)
C21 C22 1.382(4)
C21 C26 1.400(4)
C22 C23 1.378(4)
C22 F22 1.401(3)
C23 F23 1.352(3)
C23 C24 1.367(4)
C24 F24 1.358(4)
C24 C25 1.373(4)
C25 F25 1.349(3)
C25 C26 1.375(4)
C26 F26 1.361(3)
C27 C28 1.381(4)
C27 C32 1.389(4)
C28 F28 1.359(3)
C28 C29 1.378(4)
C29 F29 1.351(4)
C29 C30 1.368(5)
C30 F30 1.352(3)
C30 C31 1.364(5)
C31 F31 1.360(3)
C31 C32 1.385(4)
C32 F32 1.356(3)
C33 C34 1.391(4)
C33 C38 1.392(4)
C34 C35 1.361(4)
C34 F34 1.394(3)
C35 F35 1.341(3)
C35 C36 1.381(4)
C36 F36 1.341(4)
C36 C37 1.372(4)
C37 F37 1.341(3)
C37 C38 1.367(4)
C38 F38 1.342(3)
C39 C40 1.516(5)
C39 C41 1.522(5)
C42 C44 1.518(5)
C42 C43 1.541(4)
